data_2240186
loop_
_publ_author_name
'Moreno-Fuquen, Rodolfo'
'S\'anchez, Diego F.'
'Ellena, Javier'

_publ_section_title
;
 Crystal structure of 2-nitro-<i>N</i>-(5-nitro-1,3-thiazol-2-yl)benzamide
;
_journal_coeditor_code LH5737
_journal_issue 12
_journal_name_full 'Acta Crystallographica Section E'
_journal_page_first o1252
_journal_paper_doi 10.1107/S1600536814024374
_journal_volume 70
_journal_year 2014
_chemical_formula_iupac 'C10 H6 N4 O5 S'
_chemical_formula_moiety 'C10 H6 N4 O5 S'
_chemical_formula_sum 'C10 H6 N4 O5 S'
_chemical_formula_weight 294.25
_chemical_melting_point 515.0(10)
_chemical_name_systematic
;
2-Nitro-<i>N</i>-(5-nitro-1,3-thiazol-2-yl)benzamide
;
_space_group_IT_number 14
_symmetry_cell_setting monoclinic
_symmetry_space_group_name_Hall '-P 2ybc'
_symmetry_space_group_name_H-M 'P 1 21/c 1'
_atom_sites_solution_hydrogens geom
_atom_sites_solution_primary direct
_atom_sites_solution_secondary difmap
_audit_creation_method SHELXL
_cell_angle_alpha 90.00
_cell_angle_beta 94.9480(10)
_cell_angle_gamma 90.00
_cell_formula_units_Z 4
_cell_length_a 9.6949(2)
_cell_length_b 12.4192(2)
_cell_length_c 9.8763(2)
_cell_measurement_reflns_used 2543
_cell_measurement_temperature 295
_cell_measurement_theta_max 26.373
_cell_measurement_theta_min 2.910
_cell_volume 1184.70(4)
_computing_cell_refinement
;
SCALEPACK (Otwinowski & Minor, 1997)
;
_computing_data_collection
;
COLLECT (Nonius, 2000)
;
_computing_data_reduction
;
DENZO and SCALEPACK (Otwinowski & Minor, 1997)
;
_computing_molecular_graphics
;
ORTEP-3 for Windows (Farrugia, 2012) and
Mercury (Macrae <i>et al.</i>, 2006)
;
_computing_publication_material
;
WinGX (Farrugia, 2012)
;
_computing_structure_refinement
;
SHELXL97 (Sheldrick, 2008)
;
_computing_structure_solution
;
SHELXS97 (Sheldrick, 2008)
;
_diffrn_ambient_temperature 295
_diffrn_measured_fraction_theta_full 0.998
_diffrn_measured_fraction_theta_max 0.998
_diffrn_measurement_device '95mm CCD camera on \k-goniostat'
_diffrn_measurement_device_type 'Nonius KappaCCD'
_diffrn_measurement_method 'CCD rotation images, thick slices'
_diffrn_radiation_monochromator graphite
_diffrn_radiation_source 'fine-focus sealed tube'
_diffrn_radiation_type MoK\a
_diffrn_radiation_wavelength 0.71073
_diffrn_reflns_av_R_equivalents 0.0168
_diffrn_reflns_av_sigmaI/netI 0.0256
_diffrn_reflns_limit_h_max 12
_diffrn_reflns_limit_h_min -12
_diffrn_reflns_limit_k_max 15
_diffrn_reflns_limit_k_min -15
_diffrn_reflns_limit_l_max 12
_diffrn_reflns_limit_l_min -12
_diffrn_reflns_number 4714
_diffrn_reflns_theta_full 26.37
_diffrn_reflns_theta_max 26.37
_diffrn_reflns_theta_min 3.27
_diffrn_standards_number 0
_exptl_absorpt_coefficient_mu 0.301
_exptl_absorpt_correction_type none
_exptl_crystal_colour brown
_exptl_crystal_density_diffrn 1.650
_exptl_crystal_density_method 'not measured'
_exptl_crystal_description block
_exptl_crystal_F_000 600
_exptl_crystal_size_max 0.20
_exptl_crystal_size_mid 0.17
_exptl_crystal_size_min 0.12
_refine_diff_density_max 0.514
_refine_diff_density_min -0.269
_refine_ls_extinction_method none
_refine_ls_goodness_of_fit_ref 0.971
_refine_ls_hydrogen_treatment constr
_refine_ls_matrix_type full
_refine_ls_number_parameters 181
_refine_ls_number_reflns 2424
_refine_ls_number_restraints 0
_refine_ls_restrained_S_all 0.971
_refine_ls_R_factor_all 0.0624
_refine_ls_R_factor_gt 0.0459
_refine_ls_shift/su_max 0.000
_refine_ls_shift/su_mean 0.000
_refine_ls_structure_factor_coef Fsqd
_refine_ls_weighting_details 'calc w=1/[\s^2^(Fo^2^)+(0.0901P)^2^+0.3259P] where P=(Fo^2^+2Fc^2^)/3'
_refine_ls_weighting_scheme calc
_refine_ls_wR_factor_gt 0.1213
_refine_ls_wR_factor_ref 0.1357
_reflns_number_gt 1867
_reflns_number_total 2424
_reflns_threshold_expression I>2\s(I)
_cod_data_source_file lh5737sup1.cif
_cod_data_source_block I
_cod_original_sg_symbol_H-M 'P 21/c'
_cod_database_code 2240186
_cod_database_fobs_code 2240186

loop_
_symmetry_equiv_pos_as_xyz
'x, y, z'
'-x, y+1/2, -z+1/2'
'-x, -y, -z'
'x, -y-1/2, z-1/2'

loop_
_atom_site_type_symbol
_atom_site_label
_atom_site_fract_x
_atom_site_fract_y
_atom_site_fract_z
_atom_site_U_iso_or_equiv
_atom_site_adp_type
_atom_site_calc_flag
_atom_site_refinement_flags
_atom_site_occupancy
_atom_site_symmetry_multiplicity
S S1 0.33684(6) 0.47701(4) 0.20035(5) 0.0441(2) Uani d . 1 1
O O3 0.22493(17) 0.28583(12) 0.26475(14) 0.0502(4) Uani d . 1 1
N N1 0.4288(2) 0.68288(15) 0.16636(19) 0.0473(4) Uani d . 1 1
N N2 0.3021(2) 0.46806(14) -0.06343(17) 0.0463(5) Uani d . 1 1
N N3 0.24829(18) 0.30650(13) 0.04092(17) 0.0420(4) Uani d . 1 1
H H3 0.2390 0.2766 -0.0379 0.050 Uiso calc R 1 1
O O2 0.4626(2) 0.75643(14) 0.09317(19) 0.0648(5) Uani d . 1 1
C C6 0.0858(2) 0.07681(18) 0.1823(2) 0.0449(5) Uani d . 1 1
C C5 0.1907(2) 0.13054(16) 0.12231(19) 0.0400(5) Uani d . 1 1
C C10 0.2795(2) 0.06972(18) 0.0508(2) 0.0470(5) Uani d . 1 1
H H10 0.3508 0.1032 0.0096 0.056 Uiso calc R 1 1
C C1 0.3749(2) 0.58660(17) 0.1039(2) 0.0421(5) Uani d . 1 1
C C3 0.2907(2) 0.41287(16) 0.04889(19) 0.0395(5) Uani d . 1 1
C C4 0.2206(2) 0.24675(16) 0.1504(2) 0.0401(5) Uani d . 1 1
O O1 0.4402(2) 0.68685(15) 0.29129(17) 0.0706(5) Uani d . 1 1
C C8 0.1593(3) -0.09204(19) 0.1018(2) 0.0576(6) Uani d . 1 1
H H8 0.1498 -0.1664 0.0950 0.069 Uiso calc R 1 1
N N4 -0.0150(2) 0.1388(2) 0.2531(3) 0.0650(6) Uani d . 1 1
C C2 0.3492(2) 0.56887(17) -0.0307(2) 0.0458(5) Uani d . 1 1
H H2 0.3624 0.6212 -0.0957 0.055 Uiso calc R 1 1
C C9 0.2627(3) -0.04074(18) 0.0405(2) 0.0536(6) Uani d . 1 1
H H9 0.3224 -0.0807 -0.0086 0.064 Uiso calc R 1 1
O O5 -0.0429(3) 0.1061(2) 0.3650(3) 0.1011(8) Uani d . 1 1
C C7 0.0691(3) -0.03301(19) 0.1736(2) 0.0545(6) Uani d . 1 1
H H7 -0.0015 -0.0670 0.2153 0.065 Uiso calc R 1 1
O O4 -0.0647(2) 0.2185(2) 0.1957(3) 0.0905(7) Uani d . 1 1

loop_
_atom_site_aniso_label
_atom_site_aniso_U_11
_atom_site_aniso_U_22
_atom_site_aniso_U_33
_atom_site_aniso_U_12
_atom_site_aniso_U_13
_atom_site_aniso_U_23
S1 0.0603(4) 0.0397(3) 0.0326(3) -0.0048(2) 0.0058(2) -0.0005(2)
O3 0.0742(11) 0.0441(8) 0.0327(8) -0.0080(7) 0.0074(7) -0.0032(6)
N1 0.0534(11) 0.0408(10) 0.0477(11) -0.0016(8) 0.0051(8) 0.0001(8)
N2 0.0615(11) 0.0440(10) 0.0331(9) -0.0017(8) 0.0025(8) 0.0043(7)
N3 0.0559(11) 0.0386(9) 0.0318(9) -0.0032(8) 0.0054(7) -0.0030(7)
O2 0.0838(13) 0.0436(9) 0.0664(11) -0.0114(8) 0.0033(9) 0.0092(8)
C6 0.0490(12) 0.0471(12) 0.0388(11) -0.0053(10) 0.0044(9) -0.0067(9)
C5 0.0490(12) 0.0394(11) 0.0313(10) -0.0029(9) 0.0019(8) -0.0002(8)
C10 0.0580(13) 0.0458(12) 0.0382(11) 0.0012(10) 0.0100(10) 0.0018(9)
C1 0.0463(12) 0.0400(11) 0.0403(11) -0.0003(9) 0.0060(9) 0.0015(8)
C3 0.0453(11) 0.0400(11) 0.0337(10) 0.0002(9) 0.0061(8) 0.0009(8)
C4 0.0447(11) 0.0405(11) 0.0349(10) -0.0008(9) 0.0029(8) -0.0020(8)
O1 0.1054(15) 0.0597(11) 0.0466(10) -0.0183(10) 0.0060(9) -0.0093(8)
C8 0.0830(18) 0.0375(12) 0.0515(14) -0.0025(12) 0.0019(13) 0.0042(10)
N4 0.0504(12) 0.0725(16) 0.0738(15) -0.0156(11) 0.0157(11) -0.0284(12)
C2 0.0539(13) 0.0413(12) 0.0426(12) -0.0009(10) 0.0074(10) 0.0081(9)
C9 0.0742(16) 0.0411(12) 0.0464(13) 0.0118(11) 0.0107(11) 0.0009(10)
O5 0.0955(17) 0.130(2) 0.0857(16) -0.0291(15) 0.0539(14) -0.0220(14)
C7 0.0674(15) 0.0508(14) 0.0458(13) -0.0162(11) 0.0072(11) 0.0017(10)
O4 0.0802(15) 0.0786(15) 0.1127(18) 0.0220(12) 0.0079(13) -0.0326(14)

loop_
_atom_type_symbol
_atom_type_description
_atom_type_scat_dispersion_real
_atom_type_scat_dispersion_imag
_atom_type_scat_source
C C 0.0033 0.0016 'International Tables Vol C Tables 4.2.6.8 and 6.1.1.4'
H H 0.0000 0.0000 'International Tables Vol C Tables 4.2.6.8 and 6.1.1.4'
N N 0.0061 0.0033 'International Tables Vol C Tables 4.2.6.8 and 6.1.1.4'
O O 0.0106 0.0060 'International Tables Vol C Tables 4.2.6.8 and 6.1.1.4'
Br Br -0.2901 2.4595 'International Tables Vol C Tables 4.2.6.8 and 6.1.1.4'

loop_
_geom_angle_atom_site_label_1
_geom_angle_atom_site_label_2
_geom_angle_atom_site_label_3
_geom_angle
C3 S1 C1 86.39(10)
O2 N1 O1 123.74(19)
O2 N1 C1 118.47(18)
O1 N1 C1 117.78(18)
C3 N2 C2 109.22(17)
C4 N3 C3 123.71(17)
C4 N3 H3 118.1
C3 N3 H3 118.1
C7 C6 C5 122.4(2)
C7 C6 N4 118.1(2)
C5 C6 N4 119.5(2)
C10 C5 C6 117.7(2)
C10 C5 C4 120.18(19)
C6 C5 C4 121.46(18)
C5 C10 C9 120.3(2)
C5 C10 H10 119.9
C9 C10 H10 119.9
C2 C1 N1 126.41(19)
C2 C1 S1 112.72(16)
N1 C1 S1 120.87(16)
N2 C3 N3 119.67(18)
N2 C3 S1 117.22(16)
N3 C3 S1 123.06(15)
O3 C4 N3 121.59(19)
O3 C4 C5 122.95(18)
N3 C4 C5 115.42(17)
C9 C8 C7 119.9(2)
C9 C8 H8 120.0
C7 C8 H8 120.0
O4 N4 O5 125.2(3)
O4 N4 C6 117.3(2)
O5 N4 C6 117.5(3)
C1 C2 N2 114.44(18)
C1 C2 H2 122.8
N2 C2 H2 122.8
C8 C9 C10 120.9(2)
C8 C9 H9 119.6
C10 C9 H9 119.6
C6 C7 C8 118.8(2)
C6 C7 H7 120.6
C8 C7 H7 120.6

loop_
_geom_bond_atom_site_label_1
_geom_bond_atom_site_label_2
_geom_bond_distance
S1 C3 1.720(2)
S1 C1 1.720(2)
O3 C4 1.227(2)
N1 O2 1.227(2)
N1 O1 1.230(2)
N1 C1 1.424(3)
N2 C3 1.317(2)
N2 C2 1.362(3)
N3 C4 1.357(3)
N3 C3 1.384(3)
N3 H3 0.8600
C6 C7 1.375(3)
C6 C5 1.391(3)
C6 N4 1.468(3)
C5 C10 1.384(3)
C5 C4 1.493(3)
C10 C9 1.384(3)
C10 H10 0.9300
C1 C2 1.349(3)
C8 C9 1.372(4)
C8 C7 1.383(4)
C8 H8 0.9300
N4 O4 1.218(4)
N4 O5 1.230(3)
C2 H2 0.9300
C9 H9 0.9300
C7 H7 0.9300

loop_
_geom_hbond_atom_site_label_D
_geom_hbond_atom_site_label_H
_geom_hbond_atom_site_label_A
_geom_hbond_site_symmetry_A
_geom_hbond_distance_DH
_geom_hbond_distance_HA
_geom_hbond_distance_DA
_geom_hbond_angle_DHA
N3 H3 O3 4_565 0.86 2.09 2.949(2) 175.4
C9 H9 O2 1_545 0.93 2.59 3.193(3) 122.9

loop_
_geom_torsion_atom_site_label_1
_geom_torsion_atom_site_label_2
_geom_torsion_atom_site_label_3
_geom_torsion_atom_site_label_4
_geom_torsion
C7 C6 C5 C10 0.5(3)
N4 C6 C5 C10 -176.9(2)
C7 C6 C5 C4 -170.5(2)
N4 C6 C5 C4 12.1(3)
C6 C5 C10 C9 0.1(3)
C4 C5 C10 C9 171.2(2)
O2 N1 C1 C2 -4.0(3)
O1 N1 C1 C2 176.9(2)
O2 N1 C1 S1 175.42(16)
O1 N1 C1 S1 -3.7(3)
C3 S1 C1 C2 1.01(17)
C3 S1 C1 N1 -178.52(19)
C2 N2 C3 N3 -178.09(18)
C2 N2 C3 S1 -0.6(3)
C4 N3 C3 N2 -173.3(2)
C4 N3 C3 S1 9.4(3)
C1 S1 C3 N2 -0.22(18)
C1 S1 C3 N3 177.18(19)
C3 N3 C4 O3 3.8(3)
C3 N3 C4 C5 -173.84(18)
C10 C5 C4 O3 -127.2(2)
C6 C5 C4 O3 43.6(3)
C10 C5 C4 N3 50.3(3)
C6 C5 C4 N3 -138.8(2)
C7 C6 N4 O4 -131.6(3)
C5 C6 N4 O4 45.9(3)
C7 C6 N4 O5 48.1(3)
C5 C6 N4 O5 -134.4(2)
N1 C1 C2 N2 177.9(2)
S1 C1 C2 N2 -1.6(3)
C3 N2 C2 C1 1.4(3)
C7 C8 C9 C10 0.8(4)
C5 C10 C9 C8 -0.7(3)
C5 C6 C7 C8 -0.5(3)
N4 C6 C7 C8 177.0(2)
C9 C8 C7 C6 -0.2(4)
